data_2019173
loop_
_publ_author_name
'Ouahrouch, Abdelaaziz'
'Krim, Jamal'
'Taourirte, Moha'
'Lazrek, Hassan B.'
'Engels, Joachim W.'
'Bats, Jan W.'

_publ_section_title
;
 Four related diethyl [(arylamino)(4-ethynylphenyl)methyl]phosphonates
;
_journal_coeditor_code FG3306
_journal_issue 10
_journal_name_full 'Acta Crystallographica Section C'
_journal_page_first 1157
_journal_page_last 1163
_journal_paper_doi 10.1107/S0108270113022981
_journal_volume 69
_journal_year 2013
_chemical_formula_iupac 'C23 H24 N O3 P'
_chemical_formula_moiety 'C23 H24 N O3 P'
_chemical_formula_sum 'C23 H24 N O3 P'
_chemical_formula_weight 393.40
_chemical_melting_point 418.0(10)
_chemical_name_systematic
;
Diethyl [(4-ethynylphenyl)(naphthalen-2-ylamino)methyl]phosphonate
;
_space_group_IT_number 2
_symmetry_cell_setting triclinic
_symmetry_space_group_name_Hall '-P 1'
_symmetry_space_group_name_H-M 'P -1'
_atom_sites_solution_hydrogens geom
_atom_sites_solution_primary direct
_atom_sites_solution_secondary difmap
_audit_creation_method SHELXL97
_cell_angle_alpha 82.7030(10)
_cell_angle_beta 81.9430(10)
_cell_angle_gamma 64.0350(10)
_cell_formula_units_Z 4
_cell_length_a 11.3104(10)
_cell_length_b 11.5194(10)
_cell_length_c 17.8485(16)
_cell_measurement_reflns_used 5680
_cell_measurement_temperature 180(2)
_cell_measurement_theta_max 25
_cell_measurement_theta_min 3
_cell_volume 2064.5(3)
_computing_cell_refinement 'SAINT (Siemens, 1995)'
_computing_data_collection 'SMART (Siemens, 1995)'
_computing_data_reduction 'SAINT (Siemens, 1995)'
_computing_molecular_graphics 'SHELXTL (Sheldrick, 2008)'
_computing_publication_material 'SHELXL97 (Sheldrick, 2008)'
_computing_structure_refinement 'SHELXL97 (Sheldrick, 2008)'
_computing_structure_solution 'SHELXS97 (Sheldrick, 2008)'
_diffrn_ambient_temperature 180(2)
_diffrn_measured_fraction_theta_full 0.981
_diffrn_measured_fraction_theta_max 0.970
_diffrn_measurement_device_type 'Siemens SMART 1K CCD area-detector'
_diffrn_measurement_method \w
_diffrn_radiation_monochromator graphite
_diffrn_radiation_source 'normal-focus sealed tube'
_diffrn_radiation_type MoK\a
_diffrn_radiation_wavelength 0.71073
_diffrn_reflns_av_R_equivalents 0.0553
_diffrn_reflns_av_sigmaI/netI 0.0846
_diffrn_reflns_limit_h_max 14
_diffrn_reflns_limit_h_min -14
_diffrn_reflns_limit_k_max 14
_diffrn_reflns_limit_k_min -14
_diffrn_reflns_limit_l_max 22
_diffrn_reflns_limit_l_min -22
_diffrn_reflns_number 21384
_diffrn_reflns_theta_full 25.00
_diffrn_reflns_theta_max 26.50
_diffrn_reflns_theta_min 1.97
_diffrn_standards_decay_% 0.0
_diffrn_standards_interval_time 900
_diffrn_standards_number 392
_exptl_absorpt_coefficient_mu 0.156
_exptl_absorpt_correction_T_max 0.954
_exptl_absorpt_correction_T_min 0.860
_exptl_absorpt_correction_type multi-scan
_exptl_absorpt_process_details '(SADABS; Sheldrick, 2000)'
_exptl_crystal_colour pale_brown
_exptl_crystal_density_diffrn 1.266
_exptl_crystal_density_method 'not measured'
_exptl_crystal_description block
_exptl_crystal_F_000 832
_exptl_crystal_size_max 0.60
_exptl_crystal_size_mid 0.44
_exptl_crystal_size_min 0.30
_refine_diff_density_max 0.519
_refine_diff_density_min -0.395
_refine_ls_extinction_method none
_refine_ls_goodness_of_fit_ref 1.109
_refine_ls_hydrogen_treatment mixed
_refine_ls_matrix_type full
_refine_ls_number_parameters 517
_refine_ls_number_reflns 8309
_refine_ls_number_restraints 0
_refine_ls_restrained_S_all 1.109
_refine_ls_R_factor_all 0.1170
_refine_ls_R_factor_gt 0.0752
_refine_ls_shift/su_max 0.001
_refine_ls_shift/su_mean 0.000
_refine_ls_structure_factor_coef Fsqd
_refine_ls_weighting_details 'calc w = 1/[\s^2^(Fo^2^)+(0.04P)^2^+1.2P] where P=(Fo^2^+2Fc^2^)/3'
_refine_ls_weighting_scheme calc
_refine_ls_wR_factor_gt 0.1401
_refine_ls_wR_factor_ref 0.1555
_reflns_number_gt 5727
_reflns_number_total 8309
_reflns_threshold_expression I>2\s(I)
_cod_data_source_file fg3306.cif
_cod_data_source_block IV
_cod_database_code 2019173

loop_
_symmetry_equiv_pos_as_xyz
'x, y, z'
'-x, -y, -z'

loop_
_atom_site_type_symbol
_atom_site_label
_atom_site_fract_x
_atom_site_fract_y
_atom_site_fract_z
_atom_site_U_iso_or_equiv
_atom_site_adp_type
_atom_site_calc_flag
_atom_site_refinement_flags
_atom_site_occupancy
_atom_site_symmetry_multiplicity
P P1 0.29431(8) 0.30458(7) 0.20746(4) 0.0265(2) Uani d . 1 1
P P2 0.26297(8) 0.79002(7) 0.69386(4) 0.0266(2) Uani d . 1 1
O O1 0.43502(19) 0.22269(19) 0.18740(11) 0.0306(5) Uani d . 1 1
O O2 0.19745(19) 0.27793(19) 0.16445(11) 0.0333(5) Uani d . 1 1
O O3 0.2481(2) 0.45388(19) 0.19394(12) 0.0426(6) Uani d . 1 1
O O4 0.40598(19) 0.73817(19) 0.67199(11) 0.0338(5) Uani d . 1 1
O O5 0.1851(2) 0.7330(2) 0.65543(11) 0.0351(5) Uani d . 1 1
O O6 0.18668(19) 0.94065(18) 0.67641(11) 0.0315(5) Uani d . 1 1
N N1 0.3144(3) 0.3220(2) 0.35297(13) 0.0293(6) Uani d . 1 1
H H1B 0.396(3) 0.296(3) 0.3398(16) 0.026(8) Uiso d . 1 1
N N2 0.2838(3) 0.8086(2) 0.83689(13) 0.0282(6) Uani d . 1 1
H H2A 0.366(3) 0.787(2) 0.8232(15) 0.014(7) Uiso d . 1 1
C C1 0.2430(3) 0.2836(3) 0.30765(15) 0.0265(7) Uani d . 1 1
H H1A 0.1470 0.3425 0.3166 0.032 Uiso calc R 1 1
C C2 0.2592(3) 0.1437(3) 0.32391(15) 0.0265(7) Uani d . 1 1
C C3 0.3808(3) 0.0455(3) 0.33859(19) 0.0413(8) Uani d . 1 1
H H3A 0.4523 0.0662 0.3424 0.050 Uiso calc R 1 1
C C4 0.4004(3) -0.0824(3) 0.3479(2) 0.0465(9) Uani d . 1 1
H H4A 0.4850 -0.1485 0.3578 0.056 Uiso calc R 1 1
C C5 0.2972(3) -0.1151(3) 0.34285(17) 0.0366(8) Uani d . 1 1
C C6 0.1738(3) -0.0153(3) 0.33018(17) 0.0356(8) Uani d . 1 1
H H6A 0.1011 -0.0350 0.3285 0.043 Uiso calc R 1 1
C C7 0.1559(3) 0.1114(3) 0.32006(16) 0.0309(7) Uani d . 1 1
H H7A 0.0713 0.1779 0.3103 0.037 Uiso calc R 1 1
C C8 0.3179(4) -0.2489(3) 0.3500(2) 0.0464(9) Uani d . 1 1
C C9 0.3353(4) -0.3579(4) 0.3536(2) 0.0611(11) Uani d . 1 1
H H9A 0.3493 -0.4459 0.3565 0.073 Uiso calc R 1 1
C C10 0.2795(3) 0.3323(3) 0.43102(15) 0.0259(6) Uani d . 1 1
C C11 0.1623(3) 0.3339(3) 0.46709(15) 0.0273(7) Uani d . 1 1
H H11A 0.1041 0.3212 0.4389 0.033 Uiso calc R 1 1
C C12 0.1277(3) 0.3541(3) 0.54528(15) 0.0266(7) Uani d . 1 1
C C13 0.2143(3) 0.3734(3) 0.58760(16) 0.0277(7) Uani d . 1 1
C C14 0.3351(3) 0.3692(3) 0.54937(17) 0.0318(7) Uani d . 1 1
H H14A 0.3948 0.3809 0.5768 0.038 Uiso calc R 1 1
C C15 0.3667(3) 0.3488(3) 0.47421(16) 0.0293(7) Uani d . 1 1
H H15A 0.4485 0.3455 0.4502 0.035 Uiso calc R 1 1
C C16 0.2390(3) 0.1607(3) 0.12558(18) 0.0430(8) Uani d . 1 1
H H16A 0.1648 0.1359 0.1293 0.052 Uiso calc R 1 1
H H16B 0.3128 0.0891 0.1503 0.052 Uiso calc R 1 1
C C17 0.2825(4) 0.1814(4) 0.0436(2) 0.0644(12) Uani d . 1 1
H H17A 0.3021 0.1044 0.0172 0.097 Uiso calc R 1 1
H H17B 0.3619 0.1966 0.0398 0.097 Uiso calc R 1 1
H H17C 0.2118 0.2567 0.0201 0.097 Uiso calc R 1 1
C C18 0.2302(5) 0.5244(4) 0.1202(2) 0.0677(13) Uani d . 1 1
H H18A 0.1666 0.5063 0.0964 0.081 Uiso calc R 1 1
H H18B 0.1879 0.6179 0.1284 0.081 Uiso calc R 1 1
C C19 0.3414(5) 0.5017(4) 0.0670(3) 0.0851(16) Uani d . 1 1
H H19A 0.3132 0.5543 0.0197 0.128 Uiso calc R 1 1
H H19B 0.3848 0.4098 0.0571 0.128 Uiso calc R 1 1
H H19C 0.4034 0.5251 0.0874 0.128 Uiso calc R 1 1
C C20 0.0085(3) 0.3557(3) 0.58369(16) 0.0317(7) Uani d . 1 1
H H20A -0.0506 0.3426 0.5565 0.038 Uiso calc R 1 1
C C21 -0.0228(3) 0.3760(3) 0.65947(17) 0.0352(8) Uani d . 1 1
H H21A -0.1030 0.3763 0.6842 0.042 Uiso calc R 1 1
C C22 0.0623(3) 0.3961(3) 0.70062(17) 0.0389(8) Uani d . 1 1
H H22A 0.0395 0.4102 0.7530 0.047 Uiso calc R 1 1
C C23 0.1778(3) 0.3956(3) 0.66576(17) 0.0363(8) Uani d . 1 1
H H23A 0.2345 0.4102 0.6941 0.044 Uiso calc R 1 1
C C24 0.2218(3) 0.7548(3) 0.79392(15) 0.0260(6) Uani d . 1 1
H H24A 0.1239 0.8019 0.8052 0.031 Uiso calc R 1 1
C C25 0.2608(3) 0.6102(3) 0.81254(15) 0.0267(7) Uani d . 1 1
C C26 0.3922(3) 0.5224(3) 0.80202(18) 0.0361(8) Uani d . 1 1
H H26A 0.4575 0.5534 0.7856 0.043 Uiso calc R 1 1
C C27 0.4301(3) 0.3907(3) 0.81496(18) 0.0403(8) Uani d . 1 1
H H27A 0.5206 0.3323 0.8067 0.048 Uiso calc R 1 1
C C28 0.3360(3) 0.3430(3) 0.84007(16) 0.0336(7) Uani d . 1 1
C C29 0.2049(3) 0.4309(3) 0.85428(16) 0.0343(7) Uani d . 1 1
H H29A 0.1403 0.4004 0.8742 0.041 Uiso calc R 1 1
C C30 0.1675(3) 0.5631(3) 0.83956(16) 0.0305(7) Uani d . 1 1
H H30A 0.0772 0.6220 0.8481 0.037 Uiso calc R 1 1
C C31 0.3754(3) 0.2050(3) 0.84541(18) 0.0401(8) Uani d . 1 1
C C32 0.4093(4) 0.0920(4) 0.8444(2) 0.0509(10) Uani d . 1 1
H H32A 0.4364 0.0016 0.8436 0.061 Uiso calc R 1 1
C C33 0.2505(3) 0.8181(3) 0.91559(15) 0.0253(6) Uani d . 1 1
C C34 0.1325(3) 0.8228(3) 0.95176(16) 0.0275(7) Uani d . 1 1
H H34A 0.0719 0.8140 0.9236 0.033 Uiso calc R 1 1
C C35 0.1003(3) 0.8405(3) 1.03078(16) 0.0278(7) Uani d . 1 1
C C36 0.1910(3) 0.8517(3) 1.07301(16) 0.0292(7) Uani d . 1 1
C C37 0.3123(3) 0.8446(3) 1.03464(16) 0.0316(7) Uani d . 1 1
H H37A 0.3747 0.8513 1.0622 0.038 Uiso calc R 1 1
C C38 0.3409(3) 0.8283(3) 0.95844(16) 0.0298(7) Uani d . 1 1
H H38A 0.4229 0.8237 0.9341 0.036 Uiso calc R 1 1
C C39 0.2062(4) 0.7183(4) 0.57355(19) 0.0502(10) Uani d . 1 1
H H39A 0.1963 0.6404 0.5639 0.060 Uiso calc R 1 1
H H39B 0.2975 0.7054 0.5549 0.060 Uiso calc R 1 1
C C40 0.1117(4) 0.8328(4) 0.53111(19) 0.0555(11) Uani d . 1 1
H H40A 0.1303 0.8202 0.4767 0.083 Uiso calc R 1 1
H H40B 0.1209 0.9102 0.5407 0.083 Uiso calc R 1 1
H H40C 0.0214 0.8437 0.5479 0.083 Uiso calc R 1 1
C C41 0.2558(3) 1.0239(3) 0.65979(19) 0.0385(8) Uani d . 1 1
H H41A 0.3288 0.9936 0.6927 0.046 Uiso calc R 1 1
H H41B 0.1939 1.1135 0.6715 0.046 Uiso calc R 1 1
C C42 0.3110(4) 1.0236(3) 0.57795(19) 0.0455(9) Uani d . 1 1
H H42A 0.3509 1.0849 0.5680 0.068 Uiso calc R 1 1
H H42B 0.2396 1.0491 0.5452 0.068 Uiso calc R 1 1
H H42C 0.3782 0.9365 0.5674 0.068 Uiso calc R 1 1
C C43 -0.0209(3) 0.8466(3) 1.06854(17) 0.0321(7) Uani d . 1 1
H H43A -0.0830 0.8400 1.0406 0.039 Uiso calc R 1 1
C C44 -0.0497(3) 0.8619(3) 1.14493(18) 0.0366(8) Uani d . 1 1
H H44A -0.1312 0.8652 1.1694 0.044 Uiso calc R 1 1
C C45 0.0402(3) 0.8727(3) 1.18718(18) 0.0393(8) Uani d . 1 1
H H45A 0.0194 0.8832 1.2401 0.047 Uiso calc R 1 1
C C46 0.1581(3) 0.8681(3) 1.15238(17) 0.0356(8) Uani d . 1 1
H H46A 0.2183 0.8760 1.1813 0.043 Uiso calc R 1 1

loop_
_atom_site_aniso_label
_atom_site_aniso_U_11
_atom_site_aniso_U_22
_atom_site_aniso_U_33
_atom_site_aniso_U_12
_atom_site_aniso_U_13
_atom_site_aniso_U_23
P1 0.0297(4) 0.0276(4) 0.0190(4) -0.0109(3) 0.0033(3) -0.0014(3)
P2 0.0252(4) 0.0309(4) 0.0195(4) -0.0093(3) -0.0003(3) 0.0005(3)
O1 0.0302(12) 0.0368(12) 0.0249(11) -0.0159(10) 0.0050(9) -0.0055(9)
O2 0.0295(12) 0.0405(12) 0.0257(11) -0.0115(10) -0.0023(9) -0.0011(9)
O3 0.0610(16) 0.0293(12) 0.0277(12) -0.0143(11) 0.0085(11) -0.0008(9)
O4 0.0274(12) 0.0421(12) 0.0260(11) -0.0110(10) 0.0013(9) -0.0005(9)
O5 0.0405(13) 0.0422(13) 0.0260(11) -0.0205(11) -0.0080(10) 0.0016(9)
O6 0.0285(12) 0.0333(11) 0.0290(11) -0.0117(10) 0.0025(9) -0.0002(9)
N1 0.0269(15) 0.0406(15) 0.0209(13) -0.0166(13) 0.0059(11) -0.0048(11)
N2 0.0246(15) 0.0374(15) 0.0214(13) -0.0141(12) 0.0045(11) -0.0027(11)
C1 0.0266(16) 0.0303(16) 0.0184(14) -0.0092(13) 0.0022(12) -0.0031(12)
C2 0.0267(16) 0.0340(16) 0.0161(14) -0.0125(14) 0.0043(12) -0.0016(12)
C3 0.0302(19) 0.041(2) 0.054(2) -0.0187(16) -0.0088(16) 0.0081(16)
C4 0.0326(19) 0.0380(19) 0.061(2) -0.0108(16) -0.0095(17) 0.0125(17)
C5 0.048(2) 0.0372(18) 0.0255(16) -0.0217(17) 0.0013(15) 0.0029(14)
C6 0.0358(19) 0.046(2) 0.0297(17) -0.0237(16) 0.0013(14) -0.0030(14)
C7 0.0280(17) 0.0372(18) 0.0254(16) -0.0130(14) 0.0002(13) -0.0025(13)
C8 0.053(2) 0.046(2) 0.041(2) -0.0255(19) 0.0042(17) 0.0014(16)
C9 0.074(3) 0.043(2) 0.065(3) -0.027(2) 0.002(2) 0.000(2)
C10 0.0285(16) 0.0235(15) 0.0217(15) -0.0086(13) 0.0007(13) -0.0009(11)
C11 0.0320(17) 0.0298(16) 0.0211(15) -0.0142(14) -0.0010(13) -0.0033(12)
C12 0.0286(16) 0.0241(15) 0.0225(15) -0.0084(13) 0.0027(13) -0.0017(12)
C13 0.0319(17) 0.0228(15) 0.0242(15) -0.0087(13) -0.0029(13) 0.0011(12)
C14 0.0319(18) 0.0334(17) 0.0302(17) -0.0131(14) -0.0077(14) 0.0000(13)
C15 0.0284(17) 0.0317(16) 0.0272(16) -0.0135(14) 0.0005(13) -0.0005(13)
C16 0.043(2) 0.055(2) 0.0374(19) -0.0249(18) -0.0068(16) -0.0075(16)
C17 0.082(3) 0.093(3) 0.040(2) -0.056(3) 0.004(2) -0.025(2)
C18 0.096(3) 0.038(2) 0.048(2) -0.019(2) 0.011(2) 0.0138(18)
C19 0.108(4) 0.052(3) 0.061(3) -0.017(3) 0.029(3) 0.009(2)
C20 0.0342(18) 0.0345(17) 0.0260(16) -0.0150(14) 0.0002(14) -0.0033(13)
C21 0.0372(19) 0.0385(18) 0.0253(16) -0.0155(15) 0.0083(14) -0.0019(13)
C22 0.045(2) 0.045(2) 0.0201(16) -0.0138(17) 0.0030(15) -0.0049(14)
C23 0.042(2) 0.0417(19) 0.0230(16) -0.0151(16) -0.0053(14) -0.0028(14)
C24 0.0236(16) 0.0339(16) 0.0190(14) -0.0120(13) 0.0015(12) -0.0018(12)
C25 0.0283(17) 0.0343(16) 0.0172(14) -0.0128(14) -0.0043(12) -0.0005(12)
C26 0.0275(17) 0.0385(18) 0.0398(19) -0.0146(15) -0.0011(14) 0.0056(15)
C27 0.0327(19) 0.0366(19) 0.042(2) -0.0072(15) -0.0047(15) 0.0043(15)
C28 0.041(2) 0.0361(18) 0.0221(16) -0.0149(16) -0.0061(14) -0.0004(13)
C29 0.040(2) 0.0438(19) 0.0256(16) -0.0243(16) -0.0025(14) -0.0023(14)
C30 0.0309(17) 0.0376(18) 0.0212(15) -0.0136(14) 0.0010(13) -0.0040(13)
C31 0.049(2) 0.040(2) 0.0297(17) -0.0185(17) -0.0054(15) 0.0011(15)
C32 0.064(3) 0.037(2) 0.052(2) -0.0228(19) -0.0063(19) 0.0014(17)
C33 0.0292(16) 0.0220(15) 0.0215(14) -0.0093(13) 0.0003(12) 0.0001(11)
C34 0.0278(16) 0.0296(16) 0.0235(15) -0.0115(13) -0.0009(13) -0.0012(12)
C35 0.0292(17) 0.0232(15) 0.0266(16) -0.0087(13) 0.0018(13) -0.0010(12)
C36 0.0362(18) 0.0260(16) 0.0231(15) -0.0123(14) 0.0020(13) -0.0030(12)
C37 0.0323(18) 0.0405(18) 0.0272(16) -0.0202(15) -0.0023(14) -0.0039(14)
C38 0.0271(17) 0.0341(17) 0.0262(16) -0.0131(14) 0.0022(13) -0.0007(13)
C39 0.048(2) 0.061(2) 0.039(2) -0.0152(19) -0.0048(17) -0.0259(18)
C40 0.090(3) 0.062(2) 0.0254(18) -0.042(2) -0.0118(19) 0.0013(17)
C41 0.0383(19) 0.0316(17) 0.048(2) -0.0176(15) -0.0020(16) -0.0039(15)
C42 0.052(2) 0.0384(19) 0.044(2) -0.0219(17) 0.0037(17) 0.0043(16)
C43 0.0297(17) 0.0334(17) 0.0292(17) -0.0113(14) 0.0032(13) -0.0036(13)
C44 0.0328(18) 0.0375(18) 0.0341(18) -0.0134(15) 0.0099(15) -0.0047(14)
C45 0.048(2) 0.0404(19) 0.0248(16) -0.0174(17) 0.0092(15) -0.0073(14)
C46 0.046(2) 0.0398(18) 0.0245(16) -0.0206(16) -0.0028(15) -0.0052(14)

loop_
_atom_type_symbol
_atom_type_description
_atom_type_scat_dispersion_real
_atom_type_scat_dispersion_imag
_atom_type_scat_source
C C 0.0033 0.0016 'International Tables Vol C Tables 4.2.6.8 and 6.1.1.4'
H H 0.0000 0.0000 'International Tables Vol C Tables 4.2.6.8 and 6.1.1.4'
N N 0.0061 0.0033 'International Tables Vol C Tables 4.2.6.8 and 6.1.1.4'
O O 0.0106 0.0060 'International Tables Vol C Tables 4.2.6.8 and 6.1.1.4'
P P 0.1023 0.0942 'International Tables Vol C Tables 4.2.6.8 and 6.1.1.4'

loop_
_geom_angle_atom_site_label_1
_geom_angle_atom_site_label_2
_geom_angle_atom_site_label_3
_geom_angle
O1 P1 O3 116.72(12)
O1 P1 O2 114.27(11)
O3 P1 O2 103.90(12)
O1 P1 C1 112.85(13)
O3 P1 C1 103.00(12)
O2 P1 C1 104.72(12)
O4 P2 O5 116.27(12)
O4 P2 O6 114.01(12)
O5 P2 O6 103.82(11)
O4 P2 C24 113.29(13)
O5 P2 C24 101.00(12)
O6 P2 C24 107.13(12)
C16 O2 P1 122.56(19)
C18 O3 P1 124.4(2)
C39 O5 P2 121.2(2)
C41 O6 P2 121.75(19)
C10 N1 C1 120.6(2)
C10 N1 H1B 115(2)
C1 N1 H1B 116(2)
C33 N2 C24 120.2(2)
C33 N2 H2A 113.8(18)
C24 N2 H2A 114.6(18)
N1 C1 C2 115.7(2)
N1 C1 P1 109.68(19)
C2 C1 P1 107.49(18)
N1 C1 H1A 107.9
C2 C1 H1A 107.9
P1 C1 H1A 107.9
C3 C2 C7 118.4(3)
C3 C2 C1 119.9(3)
C7 C2 C1 121.5(3)
C2 C3 C4 121.1(3)
C2 C3 H3A 119.5
C4 C3 H3A 119.5
C3 C4 C5 120.5(3)
C3 C4 H4A 119.7
C5 C4 H4A 119.7
C4 C5 C6 118.1(3)
C4 C5 C8 120.9(3)
C6 C5 C8 121.1(3)
C7 C6 C5 120.9(3)
C7 C6 H6A 119.6
C5 C6 H6A 119.6
C6 C7 C2 121.0(3)
C6 C7 H7A 119.5
C2 C7 H7A 119.5
C9 C8 C5 178.0(4)
C8 C9 H9A 180.0
C11 C10 N1 123.5(3)
C11 C10 C15 118.8(3)
N1 C10 C15 117.6(3)
C10 C11 C12 121.1(3)
C10 C11 H11A 119.5
C12 C11 H11A 119.5
C11 C12 C20 122.2(3)
C11 C12 C13 119.7(3)
C20 C12 C13 118.1(3)
C23 C13 C12 119.3(3)
C23 C13 C14 122.6(3)
C12 C13 C14 118.1(3)
C15 C14 C13 121.2(3)
C15 C14 H14A 119.4
C13 C14 H14A 119.4
C14 C15 C10 121.2(3)
C14 C15 H15A 119.4
C10 C15 H15A 119.4
O2 C16 C17 110.6(3)
O2 C16 H16A 109.5
C17 C16 H16A 109.5
O2 C16 H16B 109.5
C17 C16 H16B 109.5
H16A C16 H16B 108.1
C16 C17 H17A 109.5
C16 C17 H17B 109.5
H17A C17 H17B 109.5
C16 C17 H17C 109.5
H17A C17 H17C 109.5
H17B C17 H17C 109.5
C19 C18 O3 119.1(4)
C19 C18 H18A 107.5
O3 C18 H18A 107.5
C19 C18 H18B 107.5
O3 C18 H18B 107.5
H18A C18 H18B 107.0
C18 C19 H19A 109.5
C18 C19 H19B 109.5
H19A C19 H19B 109.5
C18 C19 H19C 109.5
H19A C19 H19C 109.5
H19B C19 H19C 109.5
C21 C20 C12 121.0(3)
C21 C20 H20A 119.5
C12 C20 H20A 119.5
C20 C21 C22 120.6(3)
C20 C21 H21A 119.7
C22 C21 H21A 119.7
C23 C22 C21 120.2(3)
C23 C22 H22A 119.9
C21 C22 H22A 119.9
C22 C23 C13 120.8(3)
C22 C23 H23A 119.6
C13 C23 H23A 119.6
N2 C24 C25 114.3(2)
N2 C24 P2 106.79(18)
C25 C24 P2 111.47(19)
N2 C24 H24A 108.0
C25 C24 H24A 108.0
P2 C24 H24A 108.0
C26 C25 C30 118.4(3)
C26 C25 C24 119.8(3)
C30 C25 C24 121.7(3)
C27 C26 C25 121.3(3)
C27 C26 H26A 119.4
C25 C26 H26A 119.4
C26 C27 C28 120.4(3)
C26 C27 H27A 119.8
C28 C27 H27A 119.8
C29 C28 C27 118.5(3)
C29 C28 C31 121.9(3)
C27 C28 C31 119.4(3)
C30 C29 C28 120.5(3)
C30 C29 H29A 119.7
C28 C29 H29A 119.7
C25 C30 C29 120.8(3)
C25 C30 H30A 119.6
C29 C30 H30A 119.6
C32 C31 C28 175.4(4)
C31 C32 H32A 180.0
C34 C33 N2 123.2(3)
C34 C33 C38 119.0(3)
N2 C33 C38 117.7(3)
C33 C34 C35 120.9(3)
C33 C34 H34A 119.6
C35 C34 H34A 119.6
C36 C35 C43 118.8(3)
C36 C35 C34 119.6(3)
C43 C35 C34 121.5(3)
C35 C36 C37 118.3(3)
C35 C36 C46 119.1(3)
C37 C36 C46 122.6(3)
C38 C37 C36 121.1(3)
C38 C37 H37A 119.4
C36 C37 H37A 119.4
C37 C38 C33 121.1(3)
C37 C38 H38A 119.5
C33 C38 H38A 119.5
O5 C39 C40 111.9(3)
O5 C39 H39A 109.2
C40 C39 H39A 109.2
O5 C39 H39B 109.2
C40 C39 H39B 109.2
H39A C39 H39B 107.9
C39 C40 H40A 109.5
C39 C40 H40B 109.5
H40A C40 H40B 109.5
C39 C40 H40C 109.5
H40A C40 H40C 109.5
H40B C40 H40C 109.5
O6 C41 C42 111.7(3)
O6 C41 H41A 109.3
C42 C41 H41A 109.3
O6 C41 H41B 109.3
C42 C41 H41B 109.3
H41A C41 H41B 107.9
C41 C42 H42A 109.5
C41 C42 H42B 109.5
H42A C42 H42B 109.5
C41 C42 H42C 109.5
H42A C42 H42C 109.5
H42B C42 H42C 109.5
C44 C43 C35 120.9(3)
C44 C43 H43A 119.6
C35 C43 H43A 119.6
C43 C44 C45 120.5(3)
C43 C44 H44A 119.7
C45 C44 H44A 119.7
C46 C45 C44 120.2(3)
C46 C45 H45A 119.9
C44 C45 H45A 119.9
C45 C46 C36 120.5(3)
C45 C46 H46A 119.8
C36 C46 H46A 119.8

loop_
_geom_bond_atom_site_label_1
_geom_bond_atom_site_label_2
_geom_bond_distance
P1 O1 1.471(2)
P1 O3 1.559(2)
P1 O2 1.573(2)
P1 C1 1.821(3)
P2 O4 1.470(2)
P2 O5 1.571(2)
P2 O6 1.575(2)
P2 C24 1.822(3)
O2 C16 1.455(4)
O3 C18 1.447(4)
O5 C39 1.467(4)
O6 C41 1.463(4)
N1 C10 1.399(3)
N1 C1 1.445(4)
N1 H1B 0.85(3)
N2 C33 1.408(3)
N2 C24 1.455(4)
N2 H2A 0.86(3)
C1 C2 1.534(4)
C1 H1A 1.0000
C2 C3 1.380(4)
C2 C7 1.385(4)
C3 C4 1.382(4)
C3 H3A 0.9500
C4 C5 1.391(5)
C4 H4A 0.9500
C5 C6 1.392(4)
C5 C8 1.446(5)
C6 C7 1.374(4)
C6 H6A 0.9500
C7 H7A 0.9500
C8 C9 1.178(5)
C9 H9A 0.9500
C10 C11 1.384(4)
C10 C15 1.420(4)
C11 C12 1.416(4)
C11 H11A 0.9500
C12 C20 1.418(4)
C12 C13 1.421(4)
C13 C23 1.421(4)
C13 C14 1.423(4)
C14 C15 1.362(4)
C14 H14A 0.9500
C15 H15A 0.9500
C16 C17 1.501(5)
C16 H16A 0.9900
C16 H16B 0.9900
C17 H17A 0.9800
C17 H17B 0.9800
C17 H17C 0.9800
C18 C19 1.410(5)
C18 H18A 0.9900
C18 H18B 0.9900
C19 H19A 0.9800
C19 H19B 0.9800
C19 H19C 0.9800
C20 C21 1.372(4)
C20 H20A 0.9500
C21 C22 1.399(4)
C21 H21A 0.9500
C22 C23 1.364(4)
C22 H22A 0.9500
C23 H23A 0.9500
C24 C25 1.528(4)
C24 H24A 1.0000
C25 C26 1.385(4)
C25 C30 1.390(4)
C26 C27 1.381(4)
C26 H26A 0.9500
C27 C28 1.398(4)
C27 H27A 0.9500
C28 C29 1.391(4)
C28 C31 1.444(4)
C29 C30 1.390(4)
C29 H29A 0.9500
C30 H30A 0.9500
C31 C32 1.187(4)
C32 H32A 0.9500
C33 C34 1.380(4)
C33 C38 1.411(4)
C34 C35 1.424(4)
C34 H34A 0.9500
C35 C36 1.412(4)
C35 C43 1.416(4)
C36 C37 1.418(4)
C36 C46 1.428(4)
C37 C38 1.371(4)
C37 H37A 0.9500
C38 H38A 0.9500
C39 C40 1.481(5)
C39 H39A 0.9900
C39 H39B 0.9900
C40 H40A 0.9800
C40 H40B 0.9800
C40 H40C 0.9800
C41 C42 1.505(4)
C41 H41A 0.9900
C41 H41B 0.9900
C42 H42A 0.9800
C42 H42B 0.9800
C42 H42C 0.9800
C43 C44 1.372(4)
C43 H43A 0.9500
C44 C45 1.403(5)
C44 H44A 0.9500
C45 C46 1.372(4)
C45 H45A 0.9500
C46 H46A 0.9500

loop_
_geom_hbond_atom_site_label_D
_geom_hbond_atom_site_label_H
_geom_hbond_atom_site_label_A
_geom_hbond_site_symmetry_A
_geom_hbond_distance_DH
_geom_hbond_distance_HA
_geom_hbond_distance_DA
_geom_hbond_angle_DHA
N1 H1B O4 2_666 0.85(3) 2.08(3) 2.906(3) 166(3)
N2 H2A O1 2_666 0.86(3) 2.19(3) 3.013(3) 162(2)
C15 H15A O4 2_666 0.95 2.56 3.309(3) 136.3
C32 H32A O1 2_656 0.95 2.44 3.349(4) 160.7
C38 H38A O1 2_666 0.95 2.48 3.283(3) 142.7
C7 H7A O5 2_566 0.95 2.63 3.457(4) 146.3
C18 H18B Cg(C35/C36/C43--C46) 1_554 0.99 2.48 3.439(4) 163
C19 H19A Cg(C33--C38) 1_554 0.98 2.92 3.591(5) 127
C23 H23A Cg(C25--C30) 1_555 0.95 2.86 3.735(4) 153
C41 H41B Cg(C12/C13/C20--C23) 1_565 0.99 2.78 3.649(3) 147
C42 H42A Cg(C10--C15) 1_565 0.98 2.88 3.609(3) 132

loop_
_geom_torsion_atom_site_label_1
_geom_torsion_atom_site_label_2
_geom_torsion_atom_site_label_3
_geom_torsion_atom_site_label_4
_geom_torsion
O1 P1 O2 C16 16.7(3)
O3 P1 O2 C16 145.0(2)
C1 P1 O2 C16 -107.3(2)
O1 P1 O3 C18 74.8(3)
O2 P1 O3 C18 -51.9(3)
C1 P1 O3 C18 -161.0(3)
O4 P2 O5 C39 -46.2(3)
O6 P2 O5 C39 79.9(2)
C24 P2 O5 C39 -169.2(2)
O4 P2 O6 C41 -15.7(3)
O5 P2 O6 C41 -143.2(2)
C24 P2 O6 C41 110.5(2)
C10 N1 C1 C2 -67.3(3)
C10 N1 C1 P1 170.9(2)
O1 P1 C1 N1 62.4(2)
O3 P1 C1 N1 -64.3(2)
O2 P1 C1 N1 -172.68(19)
O1 P1 C1 C2 -64.1(2)
O3 P1 C1 C2 169.18(19)
O2 P1 C1 C2 60.8(2)
N1 C1 C2 C3 -39.3(4)
P1 C1 C2 C3 83.6(3)
N1 C1 C2 C7 144.4(3)
P1 C1 C2 C7 -92.7(3)
C7 C2 C3 C4 1.2(5)
C1 C2 C3 C4 -175.2(3)
C2 C3 C4 C5 -0.2(5)
C3 C4 C5 C6 -1.6(5)
C3 C4 C5 C8 177.9(3)
C4 C5 C6 C7 2.5(5)
C8 C5 C6 C7 -177.1(3)
C5 C6 C7 C2 -1.5(5)
C3 C2 C7 C6 -0.3(4)
C1 C2 C7 C6 176.0(3)
C1 N1 C10 C11 -13.9(4)
C1 N1 C10 C15 169.6(2)
N1 C10 C11 C12 -175.3(3)
C15 C10 C11 C12 1.2(4)
C10 C11 C12 C20 -179.8(3)
C10 C11 C12 C13 0.2(4)
C11 C12 C13 C23 179.0(3)
C20 C12 C13 C23 -1.0(4)
C11 C12 C13 C14 -1.1(4)
C20 C12 C13 C14 178.8(3)
C23 C13 C14 C15 -179.5(3)
C12 C13 C14 C15 0.7(4)
C13 C14 C15 C10 0.7(4)
C11 C10 C15 C14 -1.7(4)
N1 C10 C15 C14 175.0(3)
P1 O2 C16 C17 -92.8(3)
P1 O3 C18 C19 -65.9(5)
C11 C12 C20 C21 -179.8(3)
C13 C12 C20 C21 0.3(4)
C12 C20 C21 C22 0.3(5)
C20 C21 C22 C23 -0.1(5)
C21 C22 C23 C13 -0.6(5)
C12 C13 C23 C22 1.2(4)
C14 C13 C23 C22 -178.6(3)
C33 N2 C24 C25 -67.9(3)
C33 N2 C24 P2 168.3(2)
O4 P2 C24 N2 57.5(2)
O5 P2 C24 N2 -177.47(18)
O6 P2 C24 N2 -69.1(2)
O4 P2 C24 C25 -68.0(2)
O5 P2 C24 C25 57.0(2)
O6 P2 C24 C25 165.37(19)
N2 C24 C25 C26 -59.7(3)
P2 C24 C25 C26 61.6(3)
N2 C24 C25 C30 120.8(3)
P2 C24 C25 C30 -118.0(3)
C30 C25 C26 C27 2.6(4)
C24 C25 C26 C27 -177.0(3)
C25 C26 C27 C28 -0.8(5)
C26 C27 C28 C29 -2.3(5)
C26 C27 C28 C31 173.4(3)
C27 C28 C29 C30 3.7(4)
C31 C28 C29 C30 -171.9(3)
C26 C25 C30 C29 -1.2(4)
C24 C25 C30 C29 178.3(3)
C28 C29 C30 C25 -1.9(4)
C24 N2 C33 C34 -23.5(4)
C24 N2 C33 C38 159.0(3)
N2 C33 C34 C35 -176.1(2)
C38 C33 C34 C35 1.4(4)
C33 C34 C35 C36 -0.9(4)
C33 C34 C35 C43 179.4(3)
C43 C35 C36 C37 179.6(3)
C34 C35 C36 C37 -0.1(4)
C43 C35 C36 C46 0.3(4)
C34 C35 C36 C46 -179.4(3)
C35 C36 C37 C38 0.4(4)
C46 C36 C37 C38 179.7(3)
C36 C37 C38 C33 0.1(5)
C34 C33 C38 C37 -1.1(4)
N2 C33 C38 C37 176.6(3)
P2 O5 C39 C40 -92.7(3)
P2 O6 C41 C42 82.4(3)
C36 C35 C43 C44 -0.6(4)
C34 C35 C43 C44 179.1(3)
C35 C43 C44 C45 0.4(5)
C43 C44 C45 C46 0.0(5)
C44 C45 C46 C36 -0.3(5)
C35 C36 C46 C45 0.2(4)
C37 C36 C46 C45 -179.1(3)
